data_7110282
loop_
_publ_author_name
'Imakubo, Tatsuro'
'Shirahata, Takashi'
'Kibune, Megumi'

_publ_section_title
;
 Synthesis, crystal structure and electrochemical properties of
 bis(ethylenedioxy)tetraselenafulvalene (BEDO-TSeF)
;
_journal_issue 14
_journal_name_full 'Chemical Communications'
_journal_page_first 1590
_journal_page_last 1591
_journal_paper_doi 10.1039/b403559c
_journal_year 2004
_chemical_formula_moiety C10H8O4Se4
_chemical_formula_sum 'C10 H8 O4 Se4'
_chemical_formula_weight 508.00
_chemical_name_common BEDO-TSeF
_chemical_name_systematic
;
?
;
_space_group_IT_number 19
_symmetry_cell_setting orthorhombic
_symmetry_space_group_name_Hall 'P 2ac 2ab'
_symmetry_space_group_name_H-M 'P 21 21 21'
_atom_sites_solution_hydrogens geom
_atom_sites_solution_primary direct
_atom_sites_solution_secondary difmap
_audit_creation_method SHELXL-97
_cell_angle_alpha 90.00
_cell_angle_beta 90.00
_cell_angle_gamma 90.00
_cell_formula_units_Z 4
_cell_length_a 7.7348(4)
_cell_length_b 7.8387(5)
_cell_length_c 21.9084(13)
_cell_measurement_reflns_used 3844
_cell_measurement_temperature 293(2)
_cell_measurement_theta_max 27.50
_cell_measurement_theta_min 2.60
_cell_volume 1328.32(13)
_computing_cell_refinement 'Bruker SMART'
_computing_data_collection 'Bruker SMART'
_computing_data_reduction 'Bruker SAINT'
_computing_molecular_graphics 'Bruker SHELXTL'
_computing_publication_material 'Bruker SHELXTL'
_computing_structure_refinement 'SHELXL-97 (Sheldrick, 1997)'
_computing_structure_solution 'SHELXS-97 (Sheldrick, 1990)'
_diffrn_ambient_temperature 293(2)
_diffrn_detector_area_resol_mean 8.366[pixels/mm]
_diffrn_measured_fraction_theta_full 0.997
_diffrn_measured_fraction_theta_max 0.997
_diffrn_measurement_device_type 'CCD area detector'
_diffrn_measurement_method 'phi and omega scans'
_diffrn_radiation_monochromator graphite
_diffrn_radiation_source 'fine-focus sealed tube'
_diffrn_radiation_type MoK\a
_diffrn_radiation_wavelength 0.71073
_diffrn_reflns_av_R_equivalents 0.0244
_diffrn_reflns_av_sigmaI/netI 0.0395
_diffrn_reflns_limit_h_max 9
_diffrn_reflns_limit_h_min -10
_diffrn_reflns_limit_k_max 10
_diffrn_reflns_limit_k_min -10
_diffrn_reflns_limit_l_max 29
_diffrn_reflns_limit_l_min -15
_diffrn_reflns_number 10056
_diffrn_reflns_theta_full 28.33
_diffrn_reflns_theta_max 28.33
_diffrn_reflns_theta_min 1.86
_exptl_absorpt_coefficient_mu 11.049
_exptl_absorpt_correction_type none
_exptl_crystal_colour red
_exptl_crystal_density_diffrn 2.540
_exptl_crystal_density_meas 0
_exptl_crystal_density_method 'not measured'
_exptl_crystal_description rod
_exptl_crystal_F_000 944
_exptl_crystal_size_max 0.60
_exptl_crystal_size_mid 0.10
_exptl_crystal_size_min 0.06
_refine_diff_density_max 0.711
_refine_diff_density_min -0.328
_refine_diff_density_rms 0.097
_refine_ls_abs_structure_details 'Flack H D (1983), Acta Cryst. A39, 876-881'
_refine_ls_abs_structure_Flack 1.01(3)
_refine_ls_extinction_method none
_refine_ls_goodness_of_fit_ref 1.054
_refine_ls_hydrogen_treatment mixed
_refine_ls_matrix_type full
_refine_ls_number_parameters 163
_refine_ls_number_reflns 3311
_refine_ls_number_restraints 0
_refine_ls_restrained_S_all 1.054
_refine_ls_R_factor_all 0.0444
_refine_ls_R_factor_gt 0.0372
_refine_ls_shift/su_max 0.015
_refine_ls_shift/su_mean 0.002
_refine_ls_structure_factor_coef Fsqd
_refine_ls_weighting_details 'calc w=1/[\s^2^(Fo^2^)+(0.0421P)^2^+3.1236P] where P=(Fo^2^+2Fc^2^)/3'
_refine_ls_weighting_scheme calc
_refine_ls_wR_factor_gt 0.0943
_refine_ls_wR_factor_ref 0.0979
_reflns_number_gt 2915
_reflns_number_total 3311
_reflns_threshold_expression >2sigma(I)
_cod_data_source_file b403559csup1.cif
_cod_data_source_block bedo-tsef
_cod_depositor_comments
;
The following automatic conversions were performed:

'_symmetry_cell_setting' value 'Orthorhombic' changed to
'orthorhombic' according to
/home/saulius/struct/CIF-dictionaries/cif_core.dic dictionary named
'cif_core.dic' version 2.4.2 from 2011-04-26.

Automatic conversion script
Id: cif_fix_values 1891 2012-01-12 08:04:46Z andrius 
;
_cod_original_sg_symbol_H-M P2(1)2(1)2(1)
_cod_database_code 7110282

loop_
_symmetry_equiv_pos_as_xyz
'x, y, z'
'-x+1/2, -y, z+1/2'
'-x, y+1/2, -z+1/2'
'x+1/2, -y+1/2, -z'

loop_
_atom_site_label
_atom_site_type_symbol
_atom_site_fract_x
_atom_site_fract_y
_atom_site_fract_z
_atom_site_U_iso_or_equiv
_atom_site_adp_type
_atom_site_occupancy
_atom_site_symmetry_multiplicity
_atom_site_calc_flag
_atom_site_refinement_flags
Se1 Se 0.34208(8) 0.97534(10) 0.10237(3) 0.04336(17) Uani 1 1 d .
Se3 Se 0.07625(8) 0.96356(11) 0.22412(3) 0.04870(19) Uani 1 1 d .
Se2 Se 0.02894(8) 0.87666(10) 0.01377(3) 0.04531(18) Uani 1 1 d .
Se4 Se -0.23458(9) 0.84328(10) 0.13678(3) 0.0491(2) Uani 1 1 d .
C1 C 0.1037(8) 0.9186(8) 0.0949(3) 0.0374(13) Uani 1 1 d .
C3 C 0.3481(8) 1.0455(8) 0.0196(3) 0.0377(12) Uani 1 1 d .
O1 O 0.4939(6) 1.1299(7) 0.0023(2) 0.0496(12) Uani 1 1 d .
C2 C 0.0004(8) 0.9093(8) 0.1440(3) 0.0364(12) Uani 1 1 d .
C4 C 0.2170(8) 1.0077(8) -0.0166(3) 0.0379(12) Uani 1 1 d .
O2 O 0.2063(7) 1.0554(6) -0.0766(2) 0.0494(12) Uani 1 1 d .
C5 C -0.1548(8) 0.9663(9) 0.2530(3) 0.0419(13) Uani 1 1 d .
O4 O -0.4518(6) 0.9090(8) 0.2346(2) 0.0538(13) Uani 1 1 d .
O3 O -0.1715(6) 1.0091(7) 0.3132(2) 0.0532(12) Uani 1 1 d .
C6 C -0.2809(8) 0.9202(8) 0.2170(3) 0.0400(14) Uani 1 1 d .
C8 C 0.3401(11) 1.1763(11) -0.0912(3) 0.060(2) Uani 1 1 d .
H8A H 0.3061 1.2885 -0.0770 0.072 Uiso 1 1 calc R
H8B H 0.3541 1.1819 -0.1352 0.072 Uiso 1 1 calc R
C9 C -0.3492(10) 1.0231(16) 0.3288(4) 0.080(3) Uani 1 1 d .
H9A H -0.3605 1.0051 0.3724 0.096 Uiso 1 1 calc R
H9B H -0.3862 1.1389 0.3203 0.096 Uiso 1 1 calc R
C10 C -0.4637(11) 0.9102(17) 0.2987(3) 0.088(4) Uani 1 1 d .
H10A H -0.4422 0.7956 0.3135 0.106 Uiso 1 1 calc R
H10B H -0.5811 0.9403 0.3099 0.106 Uiso 1 1 calc R
C7 C 0.5063(11) 1.1289(11) -0.0630(3) 0.0576(19) Uani 1 1 d .
H7A H 0.5398 1.0160 -0.0767 0.069 Uiso 1 1 calc R
H7B H 0.5950 1.2087 -0.0758 0.069 Uiso 1 1 calc R

loop_
_atom_site_aniso_label
_atom_site_aniso_U_11
_atom_site_aniso_U_22
_atom_site_aniso_U_33
_atom_site_aniso_U_23
_atom_site_aniso_U_13
_atom_site_aniso_U_12
Se1 0.0288(3) 0.0668(4) 0.0345(3) 0.0058(3) -0.0013(2) 0.0002(3)
Se3 0.0330(3) 0.0783(5) 0.0348(3) -0.0028(3) -0.0018(2) -0.0045(3)
Se2 0.0404(3) 0.0596(4) 0.0359(3) -0.0069(3) 0.0020(3) -0.0161(3)
Se4 0.0379(3) 0.0706(5) 0.0388(3) -0.0180(3) 0.0078(3) -0.0183(3)
C1 0.031(3) 0.045(3) 0.036(3) -0.001(3) 0.001(2) -0.002(2)
C3 0.037(3) 0.043(3) 0.033(3) 0.001(3) 0.004(2) -0.002(3)
O1 0.040(2) 0.068(3) 0.041(2) -0.001(2) 0.0033(19) -0.017(2)
C2 0.033(3) 0.040(3) 0.037(3) 0.002(2) -0.001(2) -0.003(2)
C4 0.041(3) 0.043(3) 0.029(3) -0.007(3) 0.005(2) -0.006(2)
O2 0.060(3) 0.057(3) 0.031(2) -0.002(2) -0.002(2) -0.009(2)
C5 0.038(3) 0.054(4) 0.034(3) -0.003(3) 0.002(2) 0.001(3)
O4 0.035(2) 0.091(4) 0.035(2) -0.001(2) 0.0058(19) -0.005(2)
O3 0.048(2) 0.081(4) 0.031(2) -0.005(2) 0.0009(19) 0.001(3)
C6 0.034(3) 0.053(4) 0.033(3) 0.002(3) 0.004(2) -0.001(3)
C8 0.075(5) 0.064(5) 0.042(4) 0.009(3) 0.010(4) -0.012(4)
C9 0.053(4) 0.137(9) 0.050(4) -0.023(6) 0.005(4) 0.014(6)
C10 0.053(4) 0.176(12) 0.036(4) -0.005(5) 0.013(4) -0.010(6)
C7 0.061(4) 0.069(5) 0.043(4) -0.003(4) 0.015(3) -0.022(4)

loop_
_atom_type_symbol
_atom_type_description
_atom_type_scat_dispersion_real
_atom_type_scat_dispersion_imag
_atom_type_scat_source
C C 0.0033 0.0016 'International Tables Vol C Tables 4.2.6.8 and 6.1.1.4'
H H 0.0000 0.0000 'International Tables Vol C Tables 4.2.6.8 and 6.1.1.4'
O O 0.0106 0.0060 'International Tables Vol C Tables 4.2.6.8 and 6.1.1.4'
Se Se -0.0929 2.2259 'International Tables Vol C Tables 4.2.6.8 and 6.1.1.4'

loop_
_geom_angle_atom_site_label_1
_geom_angle_atom_site_label_2
_geom_angle_atom_site_label_3
_geom_angle
C3 Se1 C1 90.6(3)
C5 Se3 C2 91.1(3)
C1 Se2 C4 90.1(3)
C6 Se4 C2 91.0(3)
C2 C1 Se2 124.0(4)
C2 C1 Se1 121.4(5)
Se2 C1 Se1 114.5(3)
C4 C3 O1 125.4(5)
C4 C3 Se1 119.3(5)
O1 C3 Se1 115.3(4)
C3 O1 C7 109.3(5)
C1 C2 Se4 121.3(5)
C1 C2 Se3 123.0(4)
Se4 C2 Se3 115.7(3)
C3 C4 O2 124.1(6)
C3 C4 Se2 119.9(5)
O2 C4 Se2 115.9(4)
C4 O2 C8 110.5(5)
C6 C5 O3 125.4(6)
C6 C5 Se3 120.0(5)
O3 C5 Se3 114.5(4)
C6 O4 C10 110.0(6)
C5 O3 C9 110.0(5)
C5 C6 O4 124.3(6)
C5 C6 Se4 120.5(5)
O4 C6 Se4 114.9(4)
O2 C8 C7 111.6(6)
C10 C9 O3 116.5(8)
O4 C10 C9 115.4(8)
O1 C7 C8 111.0(6)

loop_
_geom_bond_atom_site_label_1
_geom_bond_atom_site_label_2
_geom_bond_distance
Se1 C3 1.896(6)
Se1 C1 1.904(6)
Se3 C5 1.896(6)
Se3 C2 1.900(6)
Se2 C1 1.899(6)
Se2 C4 1.901(6)
Se4 C6 1.892(6)
Se4 C2 1.896(6)
C1 C2 1.340(8)
C3 C4 1.321(8)
C3 O1 1.361(7)
O1 C7 1.433(8)
C4 O2 1.369(7)
O2 C8 1.440(9)
C5 C6 1.306(9)
C5 O3 1.368(7)
O4 C6 1.380(7)
O4 C10 1.407(9)
O3 C9 1.420(9)
C8 C7 1.474(12)
C9 C10 1.414(13)
